data_7234891
loop_
_publ_author_name
'Gilles H. Roche'
'Yu-Tang Tsai'
'Simon Clevers'
'Damien Thuau'
'Frederic Castet'
'Yves H. Geerts'
'Joel J. E. Moreau'
'Guillaume Wantz'
'Olivier J. Dautel'

_publ_section_title
;
 The role of H-bonds in the solid state organization of
 [1]benzothieno[3,2-b][1]benzothiophene (BTBT) structures:
 bis(hydroxy-hexyl)-BTBT, as a functional derivative offering efficient
 air stable organic field effect transistors (OFETs)
;
_journal_name_full 'Journal of Materials Chemistry C'
_journal_page_first 6742
_journal_page_last 6749
_journal_paper_doi 10.1039/C6TC01814A
_journal_volume 4
_journal_year 2016
_chemical_absolute_configuration .
_chemical_formula_moiety 'C26 H26 Br2 O2 S2'
_chemical_formula_sum 'C26 H26 Br2 O2 S2'
_chemical_formula_weight 594.41
_space_group_IT_number 14
_space_group_name_Hall '-P 2ybc'
_space_group_name_H-M_alt 'P 1 21/c 1'
_symmetry_cell_setting monoclinic
_symmetry_space_group_name_Hall '-P 2ybc'
_symmetry_space_group_name_H-M 'P 1 21/c 1'
_atom_sites_solution_hydrogens difmap
_atom_sites_solution_primary iterative
_cell_angle_alpha 90
_cell_angle_beta 97.654(4)
_cell_angle_gamma 90
_cell_formula_units_Z 4
_cell_length_a 19.0077(7)
_cell_length_b 15.6418(6)
_cell_length_c 8.2319(3)
_cell_measurement_reflns_used 9412
_cell_measurement_temperature 175
_cell_measurement_theta_max 68.2130
_cell_measurement_theta_min 2.3150
_cell_volume 2425.66(16)
_computing_cell_refinement
;
CrysAlisPro, Agilent Technologies,
Version 1.171.37.35 (release 13-08-2014 CrysAlis171 .NET)
(compiled Aug 13 2014,18:06:01)
;
_computing_data_collection
;
CrysAlisPro, Agilent Technologies,
Version 1.171.37.35 (release 13-08-2014 CrysAlis171 .NET)
(compiled Aug 13 2014,18:06:01)
;
_computing_data_reduction
;
CrysAlisPro, Agilent Technologies,
Version 1.171.37.35 (release 13-08-2014 CrysAlis171 .NET)
(compiled Aug 13 2014,18:06:01)
;
_computing_molecular_graphics 'CAMERON (Watkin et al., 1996)'
_computing_publication_material 'CRYSTALS (Betteridge et al., 2003)'
_computing_structure_refinement 'CRYSTALS (Betteridge et al., 2003)'
_computing_structure_solution 'Superflip (Palatinus & Chapuis, 2007)'
_diffrn_ambient_temperature 175
_diffrn_detector 'CCD plate'
_diffrn_detector_area_resol_mean 16.0143
_diffrn_detector_type Sapphire3
_diffrn_measured_fraction_theta_full 0.996
_diffrn_measured_fraction_theta_max 0.990
_diffrn_measurement_details
;
#__ type_ start__ end____ width___ exp.time_
  1 omega  -89.00    2.00   1.0000    2.0000
omega____ theta____ kappa____ phi______ frames
    -      -33.5000  126.0000   60.0000 91

#__ type_ start__ end____ width___ exp.time_
  2 omega  -50.00   37.00   1.0000    2.0000
omega____ theta____ kappa____ phi______ frames
    -      -33.5000   38.0000  -30.0000 87

#__ type_ start__ end____ width___ exp.time_
  3 omega -104.00  -11.00   1.0000    2.0000
omega____ theta____ kappa____ phi______ frames
    -      -33.5000  -38.0000  150.0000 93

#__ type_ start__ end____ width___ exp.time_
  4 omega   19.00   90.00   1.0000    2.0000
omega____ theta____ kappa____ phi______ frames
    -       35.0065 -126.0000 -150.0000 71

#__ type_ start__ end____ width___ exp.time_
  5 omega  101.00  171.00   1.0000   20.0100
omega____ theta____ kappa____ phi______ frames
    -      100.0000  112.0000   30.0000 70

#__ type_ start__ end____ width___ exp.time_
  6 omega   32.00  120.00   1.0000   20.0100
omega____ theta____ kappa____ phi______ frames
    -      100.0000  -61.0000  120.0000 88

#__ type_ start__ end____ width___ exp.time_
  7 omega   30.00   98.00   1.0000   20.0100
omega____ theta____ kappa____ phi______ frames
    -      100.0000  -45.0000  120.0000 68

#__ type_ start__ end____ width___ exp.time_
  8 omega   29.00  115.00   1.0000   20.0100
omega____ theta____ kappa____ phi______ frames
    -      100.0000 -112.0000 -120.0000 86

#__ type_ start__ end____ width___ exp.time_
  9 omega   30.00   98.00   1.0000   20.0100
omega____ theta____ kappa____ phi______ frames
    -      100.0000  -45.0000 -120.0000 68

#__ type_ start__ end____ width___ exp.time_
 10 omega   29.00   91.00   1.0000   20.0100
omega____ theta____ kappa____ phi______ frames
    -      100.0000  -30.0000    0.0000 62

#__ type_ start__ end____ width___ exp.time_
 11 omega   74.00  171.00   1.0000   20.0100
omega____ theta____ kappa____ phi______ frames
    -      100.0000   30.0000 -150.0000 97

#__ type_ start__ end____ width___ exp.time_
 12 omega   30.00  109.00   1.0000   20.0100
omega____ theta____ kappa____ phi______ frames
    -      100.0000  -95.0000  120.0000 79

#__ type_ start__ end____ width___ exp.time_
 13 omega   30.00   98.00   1.0000   20.0100
omega____ theta____ kappa____ phi______ frames
    -      100.0000  -45.0000  -60.0000 68

#__ type_ start__ end____ width___ exp.time_
 14 omega   29.00  115.00   1.0000   20.0100
omega____ theta____ kappa____ phi______ frames
    -      100.0000 -112.0000  120.0000 86

#__ type_ start__ end____ width___ exp.time_
 15 omega   30.00   98.00   1.0000   20.0100
omega____ theta____ kappa____ phi______ frames
    -      100.0000  -45.0000  -30.0000 68

#__ type_ start__ end____ width___ exp.time_
 16 omega   29.00   91.00   1.0000   20.0100
omega____ theta____ kappa____ phi______ frames
    -      100.0000  -30.0000  -30.0000 62

#__ type_ start__ end____ width___ exp.time_
 17 omega   17.00  103.00   1.0000    2.0000
omega____ theta____ kappa____ phi______ frames
    -       35.0065   57.0000    0.0000 86

#__ type_ start__ end____ width___ exp.time_
 18 omega   17.00  103.00   1.0000    2.0000
omega____ theta____ kappa____ phi______ frames
    -       35.0065   57.0000   90.0000 86

#__ type_ start__ end____ width___ exp.time_
 19 omega   -4.00   75.00   1.0000    2.0000
omega____ theta____ kappa____ phi______ frames
    -       35.0065  -99.0000   30.0000 79

#__ type_ start__ end____ width___ exp.time_
 20 omega   17.00  103.00   1.0000    2.0000
omega____ theta____ kappa____ phi______ frames
    -       35.0065   57.0000  -90.0000 86

#__ type_ start__ end____ width___ exp.time_
 21 omega   55.00  126.00   1.0000   20.0100
omega____ theta____ kappa____ phi______ frames
    -      100.0000   15.0000  120.0000 71

#__ type_ start__ end____ width___ exp.time_
 22 omega   55.00   80.00   1.0000   20.0100
omega____ theta____ kappa____ phi______ frames
    -      100.0000   15.0000    0.0000 25

;
_diffrn_measurement_device Area
_diffrn_measurement_device_type 'Xcalibur, Sapphire3, Gemini'
_diffrn_measurement_method '\w scans'
_diffrn_orient_matrix_UB_11 -0.0178461000
_diffrn_orient_matrix_UB_12 0.0937949000
_diffrn_orient_matrix_UB_13 0.0346510000
_diffrn_orient_matrix_UB_21 0.0573290000
_diffrn_orient_matrix_UB_22 -0.0001549000
_diffrn_orient_matrix_UB_23 0.1510904000
_diffrn_orient_matrix_UB_31 0.0555446000
_diffrn_orient_matrix_UB_32 0.0301941000
_diffrn_orient_matrix_UB_33 -0.1075635000
_diffrn_radiation_monochromator graphite
_diffrn_radiation_type 'Cu K\a'
_diffrn_radiation_wavelength 1.54180
_diffrn_reflns_av_R_equivalents 0.104
_diffrn_reflns_av_unetI/netI 0.0733
_diffrn_reflns_limit_h_max 22
_diffrn_reflns_limit_h_min -18
_diffrn_reflns_limit_k_max 18
_diffrn_reflns_limit_k_min -16
_diffrn_reflns_limit_l_max 7
_diffrn_reflns_limit_l_min -9
_diffrn_reflns_number 16748
_diffrn_reflns_theta_full 66.887
_diffrn_reflns_theta_max 68.252
_diffrn_reflns_theta_min 2.345
_exptl_absorpt_coefficient_mu 6.019
_exptl_absorpt_correction_T_max 1.00000
_exptl_absorpt_correction_T_min 0.37005
_exptl_absorpt_correction_type multi-scan
_exptl_absorpt_process_details
;
CrysAlisPro, Agilent Technologies,
Version 1.171.37.35 (release 13-08-2014 CrysAlis171 .NET)
(compiled Aug 13 2014,18:06:01)
Empirical absorption correction using spherical harmonics,
 implemented in SCALE3 ABSPACK scaling algorithm.
;
_exptl_crystal_colour colourless
_exptl_crystal_density_diffrn 1.628
_exptl_crystal_density_method 'not measured'
_exptl_crystal_description prism
_exptl_crystal_F_000 1200
_exptl_crystal_size_max 0.300
_exptl_crystal_size_mid 0.250
_exptl_crystal_size_min 0.200
_refine_diff_density_max 3.60
_refine_diff_density_min -2.07
_refine_ls_extinction_method None
_refine_ls_goodness_of_fit_ref 0.9036
_refine_ls_hydrogen_treatment constr
_refine_ls_matrix_type full
_refine_ls_number_parameters 289
_refine_ls_number_reflns 4035
_refine_ls_number_restraints 0
_refine_ls_R_factor_all 0.1223
_refine_ls_R_factor_gt 0.1194
_refine_ls_shift/su_max 0.0017278
_refine_ls_shift/su_mean 0.0000301
_refine_ls_structure_factor_coef F
_refine_ls_weighting_details
;
 Method, part 1, Chebychev polynomial, (Watkin, 1994, Prince, 1982) 
 [weight] = 1.0/[A~0~*T~0~(x)+A~1~*T~1~(x) ... +A~n-1~]*T~n-1~(x)] 
 where A~i~ are the Chebychev coefficients listed below and x= Fcalc/Fmax 
 Method = Robust Weighting (Prince, 1982) 
 W = [weight] * [1-(deltaF/6*sigmaF)^2^]^2^ 
 A~i~ are: 
 67.9 68.8 64.7 23.9 
;
_refine_ls_weighting_scheme calc
_refine_ls_wR_factor_all 0.1133
_refine_ls_wR_factor_gt 0.1096
_refine_ls_wR_factor_ref 0.1096
_reflns_limit_h_max 22
_reflns_limit_h_min -22
_reflns_limit_k_max 18
_reflns_limit_k_min 0
_reflns_limit_l_max 9
_reflns_limit_l_min 0
_reflns_number_gt 4035
_reflns_number_total 4386
_reflns_threshold_expression I>2.0\s(I)
_cod_data_source_file J-Mater-Chem-C-2016-4-6742.cif
_cod_data_source_block 1
_cod_original_cell_volume 2425.67(9)
_cod_original_sg_symbol_H-M 'P 21/c '
_cod_database_code 7234891

loop_
_symmetry_equiv_pos_as_xyz
x,y,z
-x,-y,-z
x,-y+1/2,z+1/2
-x,y+1/2,-z+1/2

loop_
_atom_site_label
_atom_site_type_symbol
_atom_site_fract_x
_atom_site_fract_y
_atom_site_fract_z
_atom_site_U_iso_or_equiv
_atom_site_occupancy
_atom_site_adp_type
_atom_site_refinement_flags_posn
_atom_site_refinement_flags_adp
_atom_site_refinement_flags_occupancy
_atom_site_disorder_assembly
_atom_site_disorder_group
_atom_site_attached_hydrogens
Br1 Br 0.08463(3) 0.33600(4) 1.14205(8) 0.0384 1.0000 Uani . . . . . .
C2 C 0.1420(3) 0.4374(3) 1.1095(6) 0.0274 1.0000 Uani . . . . . .
C5 C 0.2082(3) 0.4130(3) 1.0358(6) 0.0248 1.0000 Uani . . . . . .
C6 C 0.2510(3) 0.4946(3) 1.0109(6) 0.0252 1.0000 Uani . . . . . .
C7 C 0.3186(3) 0.4758(3) 0.9354(6) 0.0241 1.0000 Uani . . . . . .
C8 C 0.3584(3) 0.5601(3) 0.9169(6) 0.0261 1.0000 Uani . . . . . .
C9 C 0.4251(3) 0.5500(3) 0.8397(6) 0.0242 1.0000 Uani . . . . . .
O10 O 0.4464(2) 0.4797(2) 0.8008(5) 0.0344 1.0000 Uani . . . . . .
C11 C 0.4663(3) 0.6271(3) 0.8090(6) 0.0235 1.0000 Uani . . . . . .
C12 C 0.5293(3) 0.6196(3) 0.7386(6) 0.0225 1.0000 Uani . . . . . .
S13 S 0.56629(6) 0.52497(7) 0.67510(15) 0.0219 1.0000 Uani . . . . . .
C14 C 0.6371(2) 0.5822(3) 0.6160(5) 0.0201 1.0000 Uani . . . . . .
C15 C 0.6322(3) 0.6676(3) 0.6400(7) 0.0235 1.0000 Uani . . . . . .
C16 C 0.5707(3) 0.6923(3) 0.7114(6) 0.0238 1.0000 Uani . . . . . .
C17 C 0.5478(3) 0.7738(3) 0.7517(7) 0.0284 1.0000 Uani . . . . . .
C18 C 0.4857(3) 0.7809(4) 0.8218(8) 0.0328 1.0000 Uani . . . . . .
C19 C 0.4463(2) 0.7092(3) 0.8481(6) 0.0241 1.0000 Uani . . . . . .
S20 S 0.70252(7) 0.72477(8) 0.58200(17) 0.0261 1.0000 Uani . . . . . .
C21 C 0.7404(3) 0.6302(3) 0.5184(6) 0.0245 1.0000 Uani . . . . . .
C22 C 0.6987(3) 0.5574(3) 0.5442(6) 0.0239 1.0000 Uani . . . . . .
C23 C 0.7226(3) 0.4767(3) 0.5031(6) 0.0256 1.0000 Uani . . . . . .
C24 C 0.7860(3) 0.4702(3) 0.4410(6) 0.0265 1.0000 Uani . . . . . .
C25 C 0.8268(3) 0.5422(3) 0.4184(6) 0.0229 1.0000 Uani . . . . . .
C26 C 0.8045(3) 0.6230(3) 0.4562(6) 0.0244 1.0000 Uani . . . . . .
C27 C 0.8962(3) 0.5298(4) 0.3496(6) 0.0282 1.0000 Uani . . . . . .
O28 O 0.9112(2) 0.4609(3) 0.2978(6) 0.0436 1.0000 Uani . . . . . .
C29 C 0.9443(3) 0.6058(4) 0.3451(7) 0.0329 1.0000 Uani . . . . . .
C30 C 1.0129(3) 0.5896(4) 0.2741(7) 0.0318 1.0000 Uani . . . . . .
C31 C 1.0547(3) 0.6732(4) 0.2778(8) 0.0378 1.0000 Uani . . . . . .
C32 C 1.1261(3) 0.6638(3) 0.2131(8) 0.0317 1.0000 Uani . . . . . .
C33 C 1.1661(3) 0.7453(4) 0.2306(9) 0.0366 1.0000 Uani . . . . . .
Br34 Br 1.26174(3) 0.73525(4) 0.16598(8) 0.0390 1.0000 Uani . . . . . .
H21 H 0.1558 0.4648 1.2123 0.0350 1.0000 Uiso R . . . . .
H22 H 0.1148 0.4763 1.0377 0.0350 1.0000 Uiso R . . . . .
H51 H 0.2360 0.3750 1.1080 0.0276 1.0000 Uiso R . . . . .
H52 H 0.1947 0.3851 0.9334 0.0276 1.0000 Uiso R . . . . .
H61 H 0.2639 0.5221 1.1137 0.0295 1.0000 Uiso R . . . . .
H62 H 0.2224 0.5324 0.9394 0.0295 1.0000 Uiso R . . . . .
H71 H 0.3477 0.4370 1.0048 0.0276 1.0000 Uiso R . . . . .
H72 H 0.3067 0.4498 0.8307 0.0276 1.0000 Uiso R . . . . .
H81 H 0.3717 0.5833 1.0228 0.0303 1.0000 Uiso R . . . . .
H82 H 0.3276 0.5986 0.8528 0.0303 1.0000 Uiso R . . . . .
H171 H 0.5749 0.8230 0.7303 0.0330 1.0000 Uiso R . . . . .
H181 H 0.4705 0.8355 0.8534 0.0423 1.0000 Uiso R . . . . .
H191 H 0.4034 0.7162 0.8943 0.0292 1.0000 Uiso R . . . . .
H231 H 0.6950 0.4268 0.5175 0.0303 1.0000 Uiso R . . . . .
H241 H 0.8016 0.4152 0.4104 0.0314 1.0000 Uiso R . . . . .
H261 H 0.8318 0.6731 0.4399 0.0291 1.0000 Uiso R . . . . .
H291 H 0.9575 0.6235 0.4570 0.0438 1.0000 Uiso R . . . . .
H292 H 0.9190 0.6507 0.2867 0.0438 1.0000 Uiso R . . . . .
H301 H 1.0396 0.5453 0.3325 0.0413 1.0000 Uiso R . . . . .
H302 H 1.0011 0.5722 0.1621 0.0413 1.0000 Uiso R . . . . .
H311 H 1.0638 0.6909 0.3902 0.0461 1.0000 Uiso R . . . . .
H312 H 1.0272 0.7164 0.2172 0.0461 1.0000 Uiso R . . . . .
H321 H 1.1534 0.6195 0.2707 0.0375 1.0000 Uiso R . . . . .
H322 H 1.1174 0.6482 0.0992 0.0375 1.0000 Uiso R . . . . .
H331 H 1.1706 0.7633 0.3423 0.0423 1.0000 Uiso R . . . . .
H332 H 1.1399 0.7885 0.1647 0.0423 1.0000 Uiso R . . . . .

loop_
_atom_site_aniso_label
_atom_site_aniso_U_11
_atom_site_aniso_U_22
_atom_site_aniso_U_33
_atom_site_aniso_U_23
_atom_site_aniso_U_13
_atom_site_aniso_U_12
Br1 0.0324(4) 0.0370(4) 0.0492(4) 0.0026(3) 0.0183(3) -0.0105(2)
C2 0.027(3) 0.025(2) 0.033(3) -0.001(2) 0.012(2) -0.003(2)
C5 0.024(2) 0.029(2) 0.023(2) -0.002(2) 0.0091(19) -0.001(2)
C6 0.024(2) 0.026(2) 0.028(2) 0.010(2) 0.011(2) 0.0054(19)
C7 0.021(2) 0.032(3) 0.020(2) 0.0025(19) 0.0062(19) 0.003(2)
C8 0.021(2) 0.029(3) 0.029(2) 0.005(2) 0.0063(19) -0.001(2)
C9 0.024(2) 0.022(2) 0.027(2) 0.0014(19) 0.0047(19) -0.0009(19)
O10 0.0294(19) 0.0213(18) 0.057(3) -0.0044(17) 0.0242(18) -0.0022(15)
C11 0.026(2) 0.023(2) 0.021(2) -0.0021(18) 0.0043(19) -0.005(2)
C12 0.018(2) 0.026(2) 0.023(2) 0.0016(18) 0.0010(18) 0.0012(19)
S13 0.0195(6) 0.0223(6) 0.0254(6) -0.0008(4) 0.0085(4) -0.0025(4)
C14 0.019(2) 0.025(2) 0.018(2) 0.0036(18) 0.0073(17) -0.0059(18)
C15 0.021(2) 0.022(2) 0.030(3) -0.0011(19) 0.013(2) -0.0039(18)
C16 0.020(2) 0.023(2) 0.027(3) 0.0025(19) 0.0031(19) 0.0004(19)
C17 0.019(2) 0.027(3) 0.040(3) 0.002(2) 0.010(2) 0.0008(19)
C18 0.029(3) 0.027(3) 0.042(3) 0.005(2) 0.003(2) 0.006(2)
C19 0.015(2) 0.033(3) 0.027(2) -0.002(2) 0.0095(18) 0.0012(19)
S20 0.0234(6) 0.0226(6) 0.0349(7) 0.0020(5) 0.0138(5) -0.0035(4)
C21 0.024(2) 0.024(2) 0.026(2) 0.0030(19) 0.0051(19) -0.004(2)
C22 0.022(2) 0.031(3) 0.018(2) 0.0038(19) 0.0017(18) -0.0047(19)
C23 0.027(2) 0.025(2) 0.027(2) 0.0029(19) 0.012(2) -0.002(2)
C24 0.025(2) 0.023(2) 0.031(3) 0.0010(19) 0.003(2) 0.0003(19)
C25 0.017(2) 0.027(2) 0.026(2) 0.0009(19) 0.0085(18) -0.0008(19)
C26 0.022(2) 0.029(3) 0.022(2) -0.0036(19) 0.0011(18) -0.0033(19)
C27 0.022(2) 0.039(3) 0.026(2) -0.001(2) 0.011(2) 0.002(2)
O28 0.038(2) 0.034(2) 0.065(3) -0.008(2) 0.028(2) -0.0029(18)
C29 0.025(3) 0.034(3) 0.041(3) -0.006(2) 0.012(2) -0.003(2)
C30 0.022(2) 0.039(3) 0.037(3) 0.004(2) 0.015(2) 0.004(2)
C31 0.029(3) 0.040(3) 0.046(3) -0.009(3) 0.009(3) -0.002(2)
C32 0.022(2) 0.024(3) 0.048(3) 0.002(2) 0.000(2) 0.0021(19)
C33 0.020(3) 0.036(3) 0.057(4) -0.012(3) 0.017(2) 0.001(2)
Br34 0.0253(4) 0.0415(4) 0.0532(5) -0.0046(3) 0.0167(3) -0.0064(2)

loop_
_atom_type_symbol
_atom_type_scat_dispersion_real
_atom_type_scat_dispersion_imag
_atom_type_scat_Cromer_Mann_a1
_atom_type_scat_Cromer_Mann_b1
_atom_type_scat_Cromer_Mann_a2
_atom_type_scat_Cromer_Mann_b2
_atom_type_scat_Cromer_Mann_a3
_atom_type_scat_Cromer_Mann_b3
_atom_type_scat_Cromer_Mann_a4
_atom_type_scat_Cromer_Mann_b4
_atom_type_scat_Cromer_Mann_c
_atom_type_scat_source
C 0.0181 0.0091 2.3100 20.8439 1.0200 10.2075 1.5886 0.5687 0.8650 51.6512 0.2156 'International Tables Vol C 4.2.6.8 and 6.1.1.4'
H 0.0000 0.0000 0.4930 10.5109 0.3229 26.1257 0.1402 3.1424 0.0408 57.7998 0.0030 'International Tables Vol C 4.2.6.8 and 6.1.1.4'
N 0.0311 0.0180 12.2126 0.0057 3.1322 9.8933 2.0125 28.9975 1.1663 0.5826 -11.5290 'International Tables Vol C 4.2.6.8 and 6.1.1.4'
O 0.0492 0.0322 3.0485 13.2771 2.2868 5.7011 1.5463 0.3239 0.8670 32.9089 0.2508 'International Tables Vol C 4.2.6.8 and 6.1.1.4'
S 0.3331 0.5567 6.9053 1.4679 5.2034 22.2151 1.4379 0.2536 1.5863 56.1720 0.8669 'International Tables Vol C 4.2.6.8 and 6.1.1.4'
Br -0.6763 1.2805 17.1789 2.1723 5.2358 16.5796 5.6377 0.2609 3.9851 41.4328 2.9557 'International Tables Vol C 4.2.6.8 and 6.1.1.4'
K 0.3868 1.0657 8.2186 12.7949 7.4398 0.7748 1.0519 213.1870 0.8659 41.6841 1.4228 'International Tables Vol C 4.2.6.8 and 6.1.1.4'

loop_
_geom_angle_atom_site_label_1
_geom_angle_site_symmetry_1
_geom_angle_atom_site_label_2
_geom_angle_site_symmetry_2
_geom_angle_atom_site_label_3
_geom_angle_site_symmetry_3
_geom_angle
_geom_angle_publ_flag
Br1 . C2 . C5 . 110.9(3) yes
Br1 . C2 . H21 . 109.5 no
C5 . C2 . H21 . 108.9 no
Br1 . C2 . H22 . 109.6 no
C5 . C2 . H22 . 108.9 no
H21 . C2 . H22 . 109.1 no
C2 . C5 . C6 . 109.0(4) yes
C2 . C5 . H51 . 109.3 no
C6 . C5 . H51 . 110.0 no
C2 . C5 . H52 . 109.3 no
C6 . C5 . H52 . 110.2 no
H51 . C5 . H52 . 109.1 no
C5 . C6 . C7 . 112.4(4) yes
C5 . C6 . H61 . 109.4 no
C7 . C6 . H61 . 108.5 no
C5 . C6 . H62 . 109.1 no
C7 . C6 . H62 . 108.2 no
H61 . C6 . H62 . 109.2 no
C6 . C7 . C8 . 109.0(4) yes
C6 . C7 . H71 . 109.3 no
C8 . C7 . H71 . 110.5 no
C6 . C7 . H72 . 109.7 no
C8 . C7 . H72 . 109.7 no
H71 . C7 . H72 . 108.6 no
C7 . C8 . C9 . 114.0(4) yes
C7 . C8 . H81 . 108.2 no
C9 . C8 . H81 . 107.0 no
C7 . C8 . H82 . 109.0 no
C9 . C8 . H82 . 108.9 no
H81 . C8 . H82 . 109.7 no
C8 . C9 . O10 . 122.0(5) yes
C8 . C9 . C11 . 119.0(4) yes
O10 . C9 . C11 . 119.0(5) yes
C9 . C11 . C12 . 120.2(4) yes
C9 . C11 . C19 . 123.2(5) yes
C12 . C11 . C19 . 116.6(4) yes
C11 . C12 . S13 . 126.4(4) yes
C11 . C12 . C16 . 121.4(5) yes
S13 . C12 . C16 . 112.2(4) yes
C12 . S13 . C14 . 90.3(2) yes
S13 . C14 . C15 . 113.3(4) yes
S13 . C14 . C22 . 133.0(4) yes
C15 . C14 . C22 . 113.7(4) yes
C14 . C15 . C16 . 113.7(4) yes
C14 . C15 . S20 . 113.6(4) yes
C16 . C15 . S20 . 132.7(4) yes
C15 . C16 . C12 . 110.5(4) yes
C15 . C16 . C17 . 129.9(5) yes
C12 . C16 . C17 . 119.7(5) yes
C16 . C17 . C18 . 118.8(5) yes
C16 . C17 . H171 . 119.8 no
C18 . C17 . H171 . 121.5 no
C17 . C18 . C19 . 120.7(5) yes
C17 . C18 . H181 . 119.6 no
C19 . C18 . H181 . 119.7 no
C11 . C19 . C18 . 122.9(5) yes
C11 . C19 . H191 . 118.3 no
C18 . C19 . H191 . 118.7 no
C15 . S20 . C21 . 90.5(2) yes
S20 . C21 . C22 . 111.9(4) yes
S20 . C21 . C26 . 126.4(4) yes
C22 . C21 . C26 . 121.7(5) yes
C14 . C22 . C21 . 110.4(5) yes
C14 . C22 . C23 . 130.7(5) yes
C21 . C22 . C23 . 118.9(5) yes
C22 . C23 . C24 . 119.0(5) yes
C22 . C23 . H231 . 120.3 no
C24 . C23 . H231 . 120.6 no
C23 . C24 . C25 . 121.4(5) yes
C23 . C24 . H241 . 119.0 no
C25 . C24 . H241 . 119.6 no
C24 . C25 . C26 . 121.2(5) yes
C24 . C25 . C27 . 118.3(5) yes
C26 . C25 . C27 . 120.6(5) yes
C21 . C26 . C25 . 117.8(5) yes
C21 . C26 . H261 . 120.3 no
C25 . C26 . H261 . 121.9 no
C25 . C27 . O28 . 120.2(5) yes
C25 . C27 . C29 . 118.0(5) yes
O28 . C27 . C29 . 121.7(5) yes
C27 . C29 . C30 . 115.6(5) yes
C27 . C29 . H291 . 106.6 no
C30 . C29 . H291 . 106.8 no
C27 . C29 . H292 . 109.3 no
C30 . C29 . H292 . 109.4 no
H291 . C29 . H292 . 108.8 no
C29 . C30 . C31 . 108.6(5) yes
C29 . C30 . H301 . 110.8 no
C31 . C30 . H301 . 111.8 no
C29 . C30 . H302 . 108.4 no
C31 . C30 . H302 . 108.4 no
H301 . C30 . H302 . 108.6 no
C30 . C31 . C32 . 113.2(5) yes
C30 . C31 . H311 . 107.0 no
C32 . C31 . H311 . 108.0 no
C30 . C31 . H312 . 110.4 no
C32 . C31 . H312 . 109.7 no
H311 . C31 . H312 . 108.4 no
C31 . C32 . C33 . 110.6(5) yes
C31 . C32 . H321 . 110.2 no
C33 . C32 . H321 . 109.9 no
C31 . C32 . H322 . 108.6 no
C33 . C32 . H322 . 109.4 no
H321 . C32 . H322 . 108.2 no
C32 . C33 . Br34 . 112.7(4) yes
C32 . C33 . H331 . 109.1 no
Br34 . C33 . H331 . 108.5 no
C32 . C33 . H332 . 109.3 no
Br34 . C33 . H332 . 109.3 no
H331 . C33 . H332 . 108.0 no

loop_
_geom_bond_atom_site_label_1
_geom_bond_site_symmetry_1
_geom_bond_atom_site_label_2
_geom_bond_site_symmetry_2
_geom_bond_distance
_geom_bond_publ_flag
Br1 . C2 . 1.964(5) yes
C2 . C5 . 1.517(7) yes
C2 . H21 . 0.952 no
C2 . H22 . 0.952 no
C5 . C6 . 1.543(7) yes
C5 . H51 . 0.950 no
C5 . H52 . 0.954 no
C6 . C7 . 1.528(6) yes
C6 . H61 . 0.951 no
C6 . H62 . 0.952 no
C7 . C8 . 1.537(7) yes
C7 . H71 . 0.957 no
C7 . H72 . 0.953 no
C8 . C9 . 1.501(7) yes
C8 . H81 . 0.947 no
C8 . H82 . 0.950 no
C9 . O10 . 1.230(6) yes
C9 . C11 . 1.477(7) yes
C11 . C12 . 1.403(7) yes
C11 . C19 . 1.389(7) yes
C12 . S13 . 1.748(5) yes
C12 . C16 . 1.418(7) yes
S13 . C14 . 1.739(4) yes
C14 . C15 . 1.355(7) yes
C14 . C22 . 1.434(7) yes
C15 . C16 . 1.430(7) yes
C15 . S20 . 1.727(5) yes
C16 . C17 . 1.402(7) yes
C17 . C18 . 1.384(8) yes
C17 . H171 . 0.956 no
C18 . C19 . 1.382(8) yes
C18 . H181 . 0.950 no
C19 . H191 . 0.951 no
S20 . C21 . 1.755(5) yes
C21 . C22 . 1.418(7) yes
C21 . C26 . 1.389(7) yes
C22 . C23 . 1.399(7) yes
C23 . C24 . 1.373(7) yes
C23 . H231 . 0.956 no
C24 . C25 . 1.394(7) yes
C24 . H241 . 0.955 no
C25 . C26 . 1.382(7) yes
C25 . C27 . 1.517(7) yes
C26 . H261 . 0.958 no
C27 . O28 . 1.207(7) yes
C27 . C29 . 1.503(7) yes
C29 . C30 . 1.520(7) yes
C29 . H291 . 0.962 no
C29 . H292 . 0.945 no
C30 . C31 . 1.528(8) yes
C30 . H301 . 0.951 no
C30 . H302 . 0.958 no
C31 . C32 . 1.530(8) yes
C31 . H311 . 0.960 no
C31 . H312 . 0.953 no
C32 . C33 . 1.481(7) yes
C32 . H321 . 0.953 no
C32 . H322 . 0.962 no
C33 . Br34 . 1.967(5) yes
C33 . H331 . 0.955 no
C33 . H332 . 0.963 no

loop_
_geom_hbond_atom_site_label_D
_geom_hbond_site_symmetry_D
_geom_hbond_atom_site_label_H
_geom_hbond_site_symmetry_H
_geom_hbond_atom_site_label_A
_geom_hbond_site_symmetry_A
_geom_hbond_angle_DHA
_geom_hbond_distance_DH
_geom_hbond_distance_HA
_geom_hbond_distance_DA
_geom_hbond_publ_flag
C17 . H171 . O10 4_656 136.70(15) 0.956 2.490 3.253(7) yes
